data_1543473
loop_
_publ_author_name
'Tribak, Zineb'
'Kandri Rodi, Youssef'
'Haoudi, Amal'
'Essassi, El Mokhtar'
'Capet, Fr\'ed\'eric'
'Zouihri, Hafid'

_publ_section_title
;
 1-Benzyl-5-chloroindoline-2,3-dione
;
_journal_coeditor_code HB4051
_journal_issue 6
_journal_name_full IUCrData
_journal_page_first x160854
_journal_paper_doi 10.1107/S2414314616008543
_journal_volume 1
_journal_year 2016
_chemical_formula_iupac 'C15 H10 Cl N O2'
_chemical_formula_moiety 'C15 H10 Cl N O2'
_chemical_formula_sum 'C15 H10 Cl N O2'
_chemical_formula_weight 271.69
_chemical_name_systematic
;
1-Benzyl-5-chloroindoline-2,3-dione
;
_space_group_crystal_system monoclinic
_space_group_IT_number 14
_space_group_name_Hall '-P 2yn'
_space_group_name_H-M_alt 'P 1 21/n 1'
_symmetry_space_group_name_Hall '-P 2yn'
_symmetry_space_group_name_H-M 'P 1 21/n 1'
_atom_sites_solution_hydrogens geom
_atom_sites_solution_primary direct
_audit_creation_method
;
Olex2 1.2
(compiled 2016.02.19 svn.r3266 for OlexSys, GUI svn.r5155)
;
_cell_angle_alpha 90
_cell_angle_beta 93.870(2)
_cell_angle_gamma 90
_cell_formula_units_Z 8
_cell_length_a 4.4576(2)
_cell_length_b 27.6646(11)
_cell_length_c 20.9530(8)
_cell_measurement_reflns_used 9947
_cell_measurement_temperature 296.15
_cell_measurement_theta_max 25.08
_cell_measurement_theta_min 2.41
_cell_volume 2577.98(18)
_computing_cell_refinement
;
SAINT (Bruker, 2009)
;
_computing_data_collection
;
APEX2 (Bruker, 2009)
;
_computing_data_reduction
;
SAINT (Bruker, 2009)
;
_computing_molecular_graphics
;
PLATON (Spek, 2009)
;
_computing_publication_material
;
publCIF (Westrip, 2010)
;
_computing_structure_refinement
;
SHELXL2014 (Sheldrick, 2015b)
;
_computing_structure_solution
;
SHELXT (Sheldrick, 2015a)
;
_diffrn_ambient_temperature 296.15
_diffrn_measured_fraction_theta_full 0.996
_diffrn_measured_fraction_theta_max 0.979
_diffrn_measurement_device_type 'Bruker APEXII CCD'
_diffrn_measurement_method '\f and \w scans'
_diffrn_radiation_type MoK\a
_diffrn_radiation_wavelength 0.71073
_diffrn_reflns_av_R_equivalents 0.0342
_diffrn_reflns_limit_h_max 5
_diffrn_reflns_limit_h_min -5
_diffrn_reflns_limit_k_max 36
_diffrn_reflns_limit_k_min -36
_diffrn_reflns_limit_l_max 27
_diffrn_reflns_limit_l_min -27
_diffrn_reflns_number 44717
_diffrn_reflns_theta_full 26.000
_diffrn_reflns_theta_max 28.320
_diffrn_reflns_theta_min 2.414
_diffrn_standards_number 0
_exptl_absorpt_coefficient_mu 0.292
_exptl_absorpt_correction_T_max 0.7457
_exptl_absorpt_correction_T_min 0.6938
_exptl_absorpt_correction_type multi-scan
_exptl_absorpt_process_details
;
(SADABS; Bruker, 2009)
;
_exptl_crystal_colour red
_exptl_crystal_density_diffrn 1.400
_exptl_crystal_description block
_exptl_crystal_F_000 1120
_exptl_crystal_size_max 0.32
_exptl_crystal_size_mid 0.26
_exptl_crystal_size_min 0.19
_refine_diff_density_max 0.222
_refine_diff_density_min -0.294
_refine_ls_extinction_method none
_refine_ls_goodness_of_fit_ref 1.020
_refine_ls_hydrogen_treatment constr
_refine_ls_matrix_type full
_refine_ls_number_parameters 343
_refine_ls_number_reflns 6252
_refine_ls_number_restraints 0
_refine_ls_restrained_S_all 1.020
_refine_ls_R_factor_all 0.0738
_refine_ls_R_factor_gt 0.0431
_refine_ls_shift/su_max 0.001
_refine_ls_shift/su_mean 0.000
_refine_ls_structure_factor_coef Fsqd
_refine_ls_weighting_details 'w=1/[\s^2^(Fo^2^)+(0.0466P)^2^+0.6966P] where P=(Fo^2^+2Fc^2^)/3'
_refine_ls_weighting_scheme calc
_refine_ls_wR_factor_gt 0.1024
_refine_ls_wR_factor_ref 0.1175
_reflns_number_gt 4206
_reflns_number_total 6252
_reflns_threshold_expression 'I > 2\s(I)'
_cod_data_source_file hb4051sup1.cif
_cod_data_source_block I
_cod_database_code 1543473
_shelx_space_group_comment
;
The symmetry employed for this shelxl refinement is uniquely defined
by the following loop, which should always be used as a source of
symmetry information in preference to the above space-group names.
They are only intended as comments.
;

loop_
_space_group_symop_operation_xyz
'x, y, z'
'-x+1/2, y+1/2, -z+1/2'
'-x, -y, -z'
'x-1/2, -y-1/2, z-1/2'

loop_
_atom_site_type_symbol
_atom_site_label
_atom_site_fract_x
_atom_site_fract_y
_atom_site_fract_z
_atom_site_U_iso_or_equiv
_atom_site_adp_type
_atom_site_calc_flag
_atom_site_occupancy
Cl Cl1 0.89958(12) 0.43330(2) 0.48461(2) 0.06747(16) Uani d 1
Cl Cl2 1.48632(14) 0.11968(2) 0.42404(3) 0.08210(19) Uani d 1
N N1 0.0180(3) 0.46593(5) 0.26720(7) 0.0491(3) Uani d 1
O O1 0.1339(4) 0.57466(5) 0.34834(7) 0.0820(5) Uani d 1
O O2 -0.2505(4) 0.53491(6) 0.24114(7) 0.0808(4) Uani d 1
N N2 0.6629(4) 0.22139(6) 0.23884(7) 0.0589(4) Uani d 1
C C1 0.2383(4) 0.45266(5) 0.31566(8) 0.0418(4) Uani d 1
C C6 0.3177(4) 0.49196(5) 0.35516(8) 0.0436(4) Uani d 1
C C16 0.8647(4) 0.19261(6) 0.27710(8) 0.0464(4) Uani d 1
C C10 0.0785(4) 0.43138(6) 0.16009(8) 0.0480(4) Uani d 1
C C25 0.7006(4) 0.21277(6) 0.12230(8) 0.0489(4) Uani d 1
C C5 0.5237(4) 0.48727(6) 0.40690(8) 0.0468(4) Uani d 1
H H5 0.5764 0.5135 0.4330 0.056 Uiso calc 1
C C4 0.6490(4) 0.44222(6) 0.41863(8) 0.0465(4) Uani d 1
C C3 0.5724(4) 0.40332(6) 0.37927(8) 0.0505(4) Uani d 1
H H3 0.6612 0.3734 0.3881 0.061 Uiso calc 1
C C2 0.3667(4) 0.40793(6) 0.32713(8) 0.0486(4) Uani d 1
H H2 0.3168 0.3817 0.3007 0.058 Uiso calc 1
O O4 0.4619(6) 0.29741(7) 0.24693(8) 0.1259(8) Uani d 1
C C21 0.9722(5) 0.21743(6) 0.33183(8) 0.0556(5) Uani d 1
C C20 1.1657(5) 0.19600(7) 0.37758(9) 0.0599(5) Uani d 1
H H20 1.2362 0.2126 0.4141 0.072 Uiso calc 1
C C17 0.9515(4) 0.14584(6) 0.26680(9) 0.0520(4) Uani d 1
H H17 0.8824 0.1291 0.2303 0.062 Uiso calc 1
C C11 0.2055(4) 0.38866(7) 0.14143(10) 0.0600(5) Uani d 1
H H11 0.1789 0.3606 0.1648 0.072 Uiso calc 1
C C9 -0.1098(4) 0.43402(7) 0.21675(9) 0.0561(5) Uani d 1
H H9A -0.3091 0.4455 0.2027 0.067 Uiso calc 1
H H9B -0.1308 0.4018 0.2342 0.067 Uiso calc 1
C C19 1.2502(4) 0.14898(7) 0.36694(8) 0.0534(4) Uani d 1
C C7 0.1390(5) 0.53319(6) 0.33089(9) 0.0551(4) Uani d 1
C C30 0.7950(5) 0.25819(7) 0.10518(9) 0.0608(5) Uani d 1
H H30 0.7444 0.2849 0.1291 0.073 Uiso calc 1
C C8 -0.0624(4) 0.51317(7) 0.27356(9) 0.0567(5) Uani d 1
C C18 1.1458(4) 0.12459(6) 0.31285(9) 0.0565(5) Uani d 1
H H18 1.2075 0.0929 0.3070 0.068 Uiso calc 1
C C15 0.1231(5) 0.47248(7) 0.12408(9) 0.0637(5) Uani d 1
H H15 0.0395 0.5017 0.1357 0.076 Uiso calc 1
O O3 0.8623(7) 0.29835(6) 0.36596(9) 0.1378(10) Uani d 1
C C12 0.3732(5) 0.38726(9) 0.08782(11) 0.0717(6) Uani d 1
H H12 0.4579 0.3583 0.0756 0.086 Uiso calc 1
C C24 0.5105(4) 0.20621(8) 0.17810(9) 0.0644(5) Uani d 1
H H24A 0.3268 0.2248 0.1706 0.077 Uiso calc 1
H H24B 0.4553 0.1724 0.1811 0.077 Uiso calc 1
C C26 0.7800(5) 0.17377(8) 0.08660(11) 0.0725(6) Uani d 1
H H26 0.7196 0.1429 0.0976 0.087 Uiso calc 1
C C29 0.9621(5) 0.26426(9) 0.05342(10) 0.0757(6) Uani d 1
H H29 1.0230 0.2951 0.0421 0.091 Uiso calc 1
C C13 0.4138(5) 0.42790(10) 0.05335(11) 0.0769(6) Uani d 1
H H13 0.5260 0.4268 0.0175 0.092 Uiso calc 1
C C23 0.6255(6) 0.26494(8) 0.26680(10) 0.0837(7) Uani d 1
C C14 0.2892(6) 0.47045(9) 0.07147(11) 0.0806(7) Uani d 1
H H14 0.3175 0.4983 0.0478 0.097 Uiso calc 1
C C28 1.0399(6) 0.22532(12) 0.01830(11) 0.0878(8) Uani d 1
H H28 1.1549 0.2294 -0.0167 0.105 Uiso calc 1
C C22 0.8338(7) 0.26512(8) 0.32918(10) 0.0838(7) Uani d 1
C C27 0.9474(7) 0.18010(11) 0.03494(12) 0.0937(8) Uani d 1
H H27 0.9990 0.1535 0.0109 0.112 Uiso calc 1

loop_
_atom_site_aniso_label
_atom_site_aniso_U_11
_atom_site_aniso_U_22
_atom_site_aniso_U_33
_atom_site_aniso_U_12
_atom_site_aniso_U_13
_atom_site_aniso_U_23
Cl1 0.0701(3) 0.0689(3) 0.0622(3) 0.0014(2) -0.0044(2) 0.0077(2)
Cl2 0.0794(4) 0.0920(4) 0.0726(3) 0.0125(3) -0.0121(3) 0.0205(3)
N1 0.0558(9) 0.0433(8) 0.0488(8) -0.0013(6) 0.0066(7) 0.0031(6)
O1 0.1337(14) 0.0374(7) 0.0748(10) 0.0197(8) 0.0069(9) -0.0047(6)
O2 0.0923(11) 0.0728(10) 0.0758(10) 0.0292(9) -0.0041(8) 0.0133(8)
N2 0.0693(10) 0.0558(9) 0.0523(9) 0.0217(8) 0.0098(8) 0.0083(7)
C1 0.0463(9) 0.0358(8) 0.0447(8) -0.0021(7) 0.0129(7) 0.0010(6)
C6 0.0553(10) 0.0308(8) 0.0465(9) 0.0000(7) 0.0166(7) 0.0006(6)
C16 0.0516(10) 0.0430(9) 0.0457(9) 0.0047(7) 0.0105(7) 0.0037(7)
C10 0.0464(9) 0.0504(10) 0.0459(9) -0.0078(8) -0.0066(7) -0.0006(7)
C25 0.0444(9) 0.0526(10) 0.0481(9) 0.0034(7) -0.0097(7) 0.0061(7)
C5 0.0578(10) 0.0369(8) 0.0468(9) -0.0062(7) 0.0119(8) -0.0029(7)
C4 0.0488(9) 0.0451(9) 0.0469(9) -0.0004(7) 0.0118(7) 0.0031(7)
C3 0.0595(11) 0.0357(9) 0.0577(10) 0.0078(8) 0.0152(8) 0.0035(7)
C2 0.0618(11) 0.0334(8) 0.0518(9) -0.0009(7) 0.0117(8) -0.0048(7)
O4 0.197(2) 0.0971(13) 0.0846(12) 0.0978(15) 0.0187(13) 0.0159(10)
C21 0.0792(13) 0.0421(9) 0.0467(9) 0.0079(9) 0.0128(9) -0.0020(7)
C20 0.0810(14) 0.0544(11) 0.0443(9) -0.0040(10) 0.0030(9) -0.0040(8)
C17 0.0619(11) 0.0399(9) 0.0538(10) 0.0006(8) 0.0006(8) -0.0041(7)
C11 0.0643(12) 0.0506(11) 0.0629(12) -0.0039(9) -0.0119(10) -0.0024(9)
C9 0.0557(11) 0.0571(11) 0.0549(10) -0.0132(9) 0.0003(8) 0.0017(8)
C19 0.0537(10) 0.0527(11) 0.0538(10) 0.0008(8) 0.0036(8) 0.0092(8)
C7 0.0757(12) 0.0393(9) 0.0521(10) 0.0073(9) 0.0182(9) 0.0036(8)
C30 0.0744(13) 0.0535(11) 0.0532(11) 0.0010(9) -0.0055(10) 0.0050(8)
C8 0.0664(12) 0.0484(10) 0.0567(10) 0.0107(9) 0.0136(9) 0.0080(8)
C18 0.0651(12) 0.0414(9) 0.0628(11) 0.0081(8) 0.0020(9) -0.0004(8)
C15 0.0784(14) 0.0528(11) 0.0606(12) -0.0021(10) 0.0098(10) 0.0044(9)
O3 0.262(3) 0.0681(11) 0.0817(12) 0.0613(14) 0.0030(15) -0.0282(9)
C12 0.0679(13) 0.0734(15) 0.0726(14) 0.0055(11) -0.0049(11) -0.0232(12)
C24 0.0523(11) 0.0772(14) 0.0630(12) 0.0059(10) -0.0022(9) 0.0143(10)
C26 0.0907(16) 0.0543(12) 0.0715(14) 0.0025(11) -0.0026(12) -0.0034(10)
C29 0.0802(15) 0.0833(16) 0.0622(13) -0.0167(12) -0.0043(11) 0.0214(12)
C13 0.0771(15) 0.0949(18) 0.0600(12) -0.0107(13) 0.0141(11) -0.0138(12)
C23 0.125(2) 0.0678(14) 0.0607(12) 0.0473(14) 0.0264(13) 0.0102(11)
C14 0.1027(18) 0.0774(16) 0.0638(13) -0.0130(13) 0.0205(13) 0.0109(11)
C28 0.0759(16) 0.137(3) 0.0511(12) 0.0076(16) 0.0073(11) 0.0098(14)
C22 0.144(2) 0.0541(12) 0.0549(12) 0.0337(13) 0.0206(13) -0.0019(10)
C27 0.117(2) 0.0932(19) 0.0712(16) 0.0253(17) 0.0095(15) -0.0180(14)

loop_
_atom_type_symbol
_atom_type_description
_atom_type_scat_dispersion_real
_atom_type_scat_dispersion_imag
_atom_type_scat_source
C C 0.0033 0.0016 'International Tables Vol C Tables 4.2.6.8 and 6.1.1.4'
H H 0.0000 0.0000 'International Tables Vol C Tables 4.2.6.8 and 6.1.1.4'
Cl Cl 0.1484 0.1585 'International Tables Vol C Tables 4.2.6.8 and 6.1.1.4'
N N 0.0061 0.0033 'International Tables Vol C Tables 4.2.6.8 and 6.1.1.4'
O O 0.0106 0.0060 'International Tables Vol C Tables 4.2.6.8 and 6.1.1.4'

loop_
_geom_angle_atom_site_label_1
_geom_angle_atom_site_label_2
_geom_angle_atom_site_label_3
_geom_angle
C1 N1 C9 125.50(14)
C8 N1 C1 110.68(14)
C8 N1 C9 123.82(16)
C16 N2 C24 124.99(15)
C23 N2 C16 110.41(16)
C23 N2 C24 124.59(17)
C6 C1 N1 111.08(14)
C2 C1 N1 128.26(15)
C2 C1 C6 120.66(16)
C1 C6 C7 106.90(15)
C5 C6 C1 121.40(15)
C5 C6 C7 131.67(15)
C21 C16 N2 111.13(15)
C17 C16 N2 128.25(16)
C17 C16 C21 120.60(16)
C11 C10 C9 121.88(17)
C11 C10 C15 118.18(18)
C15 C10 C9 119.93(17)
C30 C25 C24 120.71(18)
C26 C25 C30 118.66(19)
C26 C25 C24 120.63(18)
C6 C5 H5 121.1
C6 C5 C4 117.70(15)
C4 C5 H5 121.1
C5 C4 Cl1 120.08(13)
C5 C4 C3 121.00(16)
C3 C4 Cl1 118.91(13)
C4 C3 H3 119.3
C2 C3 C4 121.47(16)
C2 C3 H3 119.3
C1 C2 C3 117.76(15)
C1 C2 H2 121.1
C3 C2 H2 121.1
C16 C21 C22 107.07(17)
C20 C21 C16 121.61(16)
C20 C21 C22 131.28(18)
C21 C20 H20 121.3
C19 C20 C21 117.31(17)
C19 C20 H20 121.3
C16 C17 H17 121.3
C16 C17 C18 117.47(16)
C18 C17 H17 121.3
C10 C11 H11 119.8
C10 C11 C12 120.40(19)
C12 C11 H11 119.8
N1 C9 C10 112.91(14)
N1 C9 H9A 109.0
N1 C9 H9B 109.0
C10 C9 H9A 109.0
C10 C9 H9B 109.0
H9A C9 H9B 107.8
C20 C19 Cl2 119.23(14)
C18 C19 Cl2 119.61(14)
C18 C19 C20 121.14(17)
O1 C7 C6 131.16(19)
O1 C7 C8 123.55(17)
C6 C7 C8 105.29(14)
C25 C30 H30 119.7
C29 C30 C25 120.7(2)
C29 C30 H30 119.7
N1 C8 C7 105.98(15)
O2 C8 N1 126.95(19)
O2 C8 C7 127.06(17)
C17 C18 H18 119.1
C19 C18 C17 121.86(17)
C19 C18 H18 119.1
C10 C15 H15 119.7
C14 C15 C10 120.6(2)
C14 C15 H15 119.7
C11 C12 H12 119.8
C13 C12 C11 120.4(2)
C13 C12 H12 119.8
N2 C24 C25 112.91(16)
N2 C24 H24A 109.0
N2 C24 H24B 109.0
C25 C24 H24A 109.0
C25 C24 H24B 109.0
H24A C24 H24B 107.8
C25 C26 H26 119.8
C27 C26 C25 120.4(2)
C27 C26 H26 119.8
C30 C29 H29 119.9
C28 C29 C30 120.2(2)
C28 C29 H29 119.9
C12 C13 H13 120.2
C12 C13 C14 119.7(2)
C14 C13 H13 120.2
N2 C23 C22 106.44(17)
O4 C23 N2 126.8(2)
O4 C23 C22 126.8(2)
C15 C14 H14 119.6
C13 C14 C15 120.7(2)
C13 C14 H14 119.6
C29 C28 H28 120.2
C29 C28 C27 119.5(2)
C27 C28 H28 120.2
C21 C22 C23 104.91(17)
O3 C22 C21 130.0(2)
O3 C22 C23 125.1(2)
C26 C27 C28 120.5(2)
C26 C27 H27 119.7
C28 C27 H27 119.7

loop_
_geom_bond_atom_site_label_1
_geom_bond_atom_site_label_2
_geom_bond_distance
Cl1 C4 1.7355(18)
Cl2 C19 1.7399(18)
N1 C1 1.413(2)
N1 C9 1.463(2)
N1 C8 1.364(2)
O1 C7 1.205(2)
O2 C8 1.204(2)
N2 C16 1.410(2)
N2 C24 1.463(2)
N2 C23 1.355(3)
C1 C6 1.397(2)
C1 C2 1.377(2)
C6 C5 1.379(2)
C6 C7 1.463(2)
C16 C21 1.394(2)
C16 C17 1.372(2)
C10 C11 1.378(3)
C10 C9 1.501(3)
C10 C15 1.386(2)
C25 C30 1.380(3)
C25 C24 1.501(3)
C25 C26 1.373(3)
C5 H5 0.9300
C5 C4 1.381(2)
C4 C3 1.385(2)
C3 H3 0.9300
C3 C2 1.384(3)
C2 H2 0.9300
O4 C23 1.213(3)
C21 C20 1.379(3)
C21 C22 1.456(3)
C20 H20 0.9300
C20 C19 1.376(3)
C17 H17 0.9300
C17 C18 1.384(2)
C11 H11 0.9300
C11 C12 1.391(3)
C9 H9A 0.9700
C9 H9B 0.9700
C19 C18 1.373(3)
C7 C8 1.553(3)
C30 H30 0.9300
C30 C29 1.367(3)
C18 H18 0.9300
C15 H15 0.9300
C15 C14 1.370(3)
O3 C22 1.201(3)
C12 H12 0.9300
C12 C13 1.355(3)
C24 H24A 0.9700
C24 H24B 0.9700
C26 H26 0.9300
C26 C27 1.367(3)
C29 H29 0.9300
C29 C28 1.362(4)
C13 H13 0.9300
C13 C14 1.366(3)
C23 C22 1.551(4)
C14 H14 0.9300
C28 H28 0.9300
C28 C27 1.370(4)
C27 H27 0.9300

loop_
_geom_hbond_atom_site_label_D
_geom_hbond_atom_site_label_H
_geom_hbond_atom_site_label_A
_geom_hbond_distance_DH
_geom_hbond_distance_HA
_geom_hbond_distance_DA
_geom_hbond_angle_DHA
C3 H3 O3 0.93 2.32 3.198(3) 157

loop_
_geom_torsion_atom_site_label_1
_geom_torsion_atom_site_label_2
_geom_torsion_atom_site_label_3
_geom_torsion_atom_site_label_4
_geom_torsion
Cl1 C4 C3 C2 177.96(13)
Cl2 C19 C18 C17 178.32(15)
N1 C1 C6 C5 178.31(14)
N1 C1 C6 C7 -0.09(18)
N1 C1 C2 C3 -177.86(15)
O1 C7 C8 N1 177.33(18)
O1 C7 C8 O2 -2.4(3)
N2 C16 C21 C20 177.89(17)
N2 C16 C21 C22 -0.1(2)
N2 C16 C17 C18 -177.71(17)
N2 C23 C22 C21 -2.0(3)
N2 C23 C22 O3 178.9(3)
C1 N1 C9 C10 -84.7(2)
C1 N1 C8 O2 -177.55(19)
C1 N1 C8 C7 2.67(18)
C1 C6 C5 C4 -0.2(2)
C1 C6 C7 O1 -178.3(2)
C1 C6 C7 C8 1.63(18)
C6 C1 C2 C3 0.8(2)
C6 C5 C4 Cl1 -177.70(12)
C6 C5 C4 C3 0.7(2)
C6 C7 C8 N1 -2.65(19)
C6 C7 C8 O2 177.57(19)
C16 N2 C24 C25 -83.6(2)
C16 N2 C23 O4 -178.2(3)
C16 N2 C23 C22 1.9(2)
C16 C21 C20 C19 0.3(3)
C16 C21 C22 O3 -179.7(3)
C16 C21 C22 C23 1.2(2)
C16 C17 C18 C19 -0.2(3)
C10 C11 C12 C13 0.1(3)
C10 C15 C14 C13 0.1(3)
C25 C30 C29 C28 -0.6(3)
C25 C26 C27 C28 0.4(4)
C5 C6 C7 O1 3.5(3)
C5 C6 C7 C8 -176.54(17)
C5 C4 C3 C2 -0.5(3)
C4 C3 C2 C1 -0.3(3)
C2 C1 C6 C5 -0.6(2)
C2 C1 C6 C7 -178.99(15)
O4 C23 C22 C21 178.2(3)
O4 C23 C22 O3 -1.0(5)
C21 C16 C17 C18 0.6(3)
C21 C20 C19 Cl2 -178.39(15)
C21 C20 C19 C18 0.1(3)
C20 C21 C22 O3 2.5(5)
C20 C21 C22 C23 -176.5(2)
C20 C19 C18 C17 -0.2(3)
C17 C16 C21 C20 -0.7(3)
C17 C16 C21 C22 -178.68(18)
C11 C10 C9 N1 118.18(18)
C11 C10 C15 C14 0.0(3)
C11 C12 C13 C14 0.0(3)
C9 N1 C1 C6 178.35(15)
C9 N1 C1 C2 -2.9(3)
C9 N1 C8 O2 2.4(3)
C9 N1 C8 C7 -177.42(15)
C9 C10 C11 C12 178.53(16)
C9 C10 C15 C14 -178.65(19)
C7 C6 C5 C4 177.75(17)
C30 C25 C24 N2 -62.5(2)
C30 C25 C26 C27 -0.4(3)
C30 C29 C28 C27 0.5(4)
C8 N1 C1 C6 -1.75(19)
C8 N1 C1 C2 177.04(17)
C8 N1 C9 C10 95.4(2)
C15 C10 C11 C12 0.0(3)
C15 C10 C9 N1 -63.3(2)
C12 C13 C14 C15 -0.1(4)
C24 N2 C16 C21 179.86(17)
C24 N2 C16 C17 -1.7(3)
C24 N2 C23 O4 0.7(4)
C24 N2 C23 C22 -179.14(19)
C24 C25 C30 C29 -178.42(17)
C24 C25 C26 C27 178.5(2)
C26 C25 C30 C29 0.5(3)
C26 C25 C24 N2 118.6(2)
C29 C28 C27 C26 -0.4(4)
C23 N2 C16 C21 -1.2(2)
C23 N2 C16 C17 177.2(2)
C23 N2 C24 C25 97.6(2)
C22 C21 C20 C19 177.8(2)

_cod_database_fobs_code 1543473
